data_7152800
loop_
_publ_author_name
'Grygorenko, Oleksandr O.'
'Zhersh, Sergey'
'Oliinyk, Bohdan V.'
'Shishkin, Oleg V.'
'Tolmachev, Andrey A.'

_publ_section_title
;
 Conformational behaviour of peptides containing a
 2-pyrrolidinemethanesulfonic acid (2PyMS) residue.
;
_journal_issue 6
_journal_name_full 'Organic &amp; biomolecular chemistry'
_journal_page_first 975
_journal_page_last 983
_journal_paper_doi 10.1039/c2ob27058g
_journal_volume 11
_journal_year 2013
_chemical_formula_moiety 'C24 H31 N3 O4 S'
_chemical_formula_sum 'C24 H31 N3 O4 S'
_chemical_formula_weight 457.58
_chemical_name_systematic
;
?
;
_space_group_IT_number 170
_symmetry_cell_setting hexagonal
_symmetry_space_group_name_Hall 'P 65'
_symmetry_space_group_name_H-M 'P 65'
_atom_sites_solution_hydrogens difmap
_atom_sites_solution_primary direct
_atom_sites_solution_secondary difmap
_audit_creation_method SHELXL-97
_cell_angle_alpha 90.00
_cell_angle_beta 90.00
_cell_angle_gamma 120.00
_cell_formula_units_Z 6
_cell_length_a 12.3417(11)
_cell_length_b 12.3417(11)
_cell_length_c 28.361(5)
_cell_measurement_reflns_used 4385
_cell_measurement_temperature 293(2)
_cell_measurement_theta_max 31.4
_cell_measurement_theta_min 2.1
_cell_volume 3741.1(8)
_computing_cell_refinement
;
CrysAlis RED, Oxford Diffraction Ltd.,
Version 1.171.33.52 (release 06-11-2009 CrysAlis171 .NET)
(compiled Nov 6 2009,16:24:50)
;
_computing_data_collection
;
CrysAlis CCD, Oxford Diffraction Ltd.,
Version 1.171.33.52 (release 06-11-2009 CrysAlis171 .NET)
(compiled Nov 6 2009,16:24:50)
;
_computing_data_reduction
;
CrysAlis RED, Oxford Diffraction Ltd.,
Version 1.171.33.52 (release 06-11-2009 CrysAlis171 .NET)
(compiled Nov 6 2009,16:24:50)
;
_computing_molecular_graphics 'XP (Siemens, 1998)'
_computing_publication_material 'SHELXTL (Sheldrick, 1998)'
_computing_structure_refinement 'SHELXTL (Sheldrick, 1998)'
_computing_structure_solution 'SHELXTL (Sheldrick, 1998)'
_diffrn_ambient_temperature 293(2)
_diffrn_detector_area_resol_mean 16.1827
_diffrn_measured_fraction_theta_full 0.999
_diffrn_measured_fraction_theta_max 0.999
_diffrn_measurement_device_type Xcalibur"3
_diffrn_measurement_method \w-scans
_diffrn_radiation_monochromator graphite
_diffrn_radiation_source 'Enhance (Mo) X-ray Source'
_diffrn_radiation_type MoK\a
_diffrn_radiation_wavelength 0.71073
_diffrn_reflns_av_R_equivalents 0.0715
_diffrn_reflns_av_sigmaI/netI 0.1075
_diffrn_reflns_limit_h_max 9
_diffrn_reflns_limit_h_min -17
_diffrn_reflns_limit_k_max 17
_diffrn_reflns_limit_k_min -9
_diffrn_reflns_limit_l_max 38
_diffrn_reflns_limit_l_min -39
_diffrn_reflns_number 18168
_diffrn_reflns_theta_full 30.00
_diffrn_reflns_theta_max 30.00
_diffrn_reflns_theta_min 2.88
_diffrn_standards_interval_count 50
_diffrn_standards_number 2
_exptl_absorpt_coefficient_mu 0.163
_exptl_absorpt_correction_type none
_exptl_crystal_colour colourless
_exptl_crystal_density_diffrn 1.219
_exptl_crystal_density_method 'not measured'
_exptl_crystal_description cubic
_exptl_crystal_F_000 1464
_exptl_crystal_size_max 0.20
_exptl_crystal_size_mid 0.20
_exptl_crystal_size_min 0.20
_refine_diff_density_max 0.153
_refine_diff_density_min -0.148
_refine_diff_density_rms 0.035
_refine_ls_abs_structure_details 'Flack H D (1983), Acta Cryst. A39, 876-881'
_refine_ls_abs_structure_Flack -0.12(6)
_refine_ls_extinction_coef 0.00121(8)
_refine_ls_extinction_expression Fc^*^=kFc[1+0.001xFc^2^\l^3^/sin(2\q)]^-1/4^
_refine_ls_extinction_method SHELXL
_refine_ls_goodness_of_fit_ref 0.885
_refine_ls_hydrogen_treatment mixed
_refine_ls_matrix_type full
_refine_ls_number_parameters 300
_refine_ls_number_reflns 7189
_refine_ls_number_restraints 1
_refine_ls_restrained_S_all 0.885
_refine_ls_R_factor_all 0.1571
_refine_ls_R_factor_gt 0.0533
_refine_ls_shift/su_max 0.001
_refine_ls_shift/su_mean 0.000
_refine_ls_structure_factor_coef Fsqd
_refine_ls_weighting_details 'calc w=1/[\s^2^(Fo^2^)+(0.0173P)^2^+0.0000P] where P=(Fo^2^+2Fc^2^)/3'
_refine_ls_weighting_scheme calc
_refine_ls_wR_factor_gt 0.0689
_refine_ls_wR_factor_ref 0.0857
_reflns_number_gt 3338
_reflns_number_total 7189
_reflns_threshold_expression >2sigma(I)
_cod_data_source_file c2ob27058g.txt
_cod_data_source_block 3
_cod_original_sg_symbol_H-M P6(5)
_cod_database_code 7152800

loop_
_symmetry_equiv_pos_as_xyz
'x, y, z'
'-y, x-y, z+2/3'
'-x+y, -x, z+1/3'
'-x, -y, z+1/2'
'y, -x+y, z+1/6'
'x-y, x, z+5/6'

loop_
_atom_site_label
_atom_site_type_symbol
_atom_site_fract_x
_atom_site_fract_y
_atom_site_fract_z
_atom_site_U_iso_or_equiv
_atom_site_adp_type
_atom_site_occupancy
_atom_site_symmetry_multiplicity
_atom_site_calc_flag
_atom_site_refinement_flags
S1 S 0.17669(7) 0.97380(6) 0.02443(2) 0.04420(16) Uani 1 1 d .
O1 O 0.18216(18) 1.31080(18) -0.02077(7) 0.0592(5) Uani 1 1 d .
O2 O 0.25268(16) 0.93665(16) 0.04986(6) 0.0563(5) Uani 1 1 d .
O3 O 0.16475(17) 0.95521(15) -0.02584(5) 0.0539(5) Uani 1 1 d .
O4 O -0.08128(19) 1.03625(18) 0.07203(6) 0.0657(6) Uani 1 1 d .
N1 N 0.3687(2) 1.35019(19) 0.00713(7) 0.0478(6) Uani 1 1 d .
N2 N 0.0384(2) 0.8974(2) 0.04592(8) 0.0481(6) Uani 1 1 d .
H2N H 0.036(2) 0.8920(19) 0.0736(8) 0.030(7) Uiso 1 1 d .
N3 N -0.1441(2) 1.0222(2) -0.00363(9) 0.0533(6) Uani 1 1 d .
H3N H -0.151(2) 0.984(2) -0.0278(9) 0.061(9) Uiso 1 1 d .
C1 C 0.4924(3) 1.4277(3) 0.02885(12) 0.0764(10) Uani 1 1 d .
H1B H 0.4885 1.4783 0.0542 0.092 Uiso 1 1 calc R
H1A H 0.5532 1.4822 0.0057 0.092 Uiso 1 1 calc R
C2 C 0.5246(3) 1.3344(3) 0.04713(16) 0.1043(14) Uani 1 1 d .
H2A H 0.4921 1.3081 0.0788 0.125 Uiso 1 1 calc R
H2B H 0.6146 1.3689 0.0477 0.125 Uiso 1 1 calc R
C3 C 0.4632(3) 1.2262(3) 0.01298(13) 0.0818(11) Uani 1 1 d .
H3A H 0.4498 1.1491 0.0274 0.098 Uiso 1 1 calc R
H3B H 0.5136 1.2423 -0.0152 0.098 Uiso 1 1 calc R
C4 C 0.3388(2) 1.2194(2) 0.00161(9) 0.0480(7) Uani 1 1 d .
H4 H 0.3155 1.1930 -0.0312 0.058 Uiso 1 1 calc R
C5 C 0.2316(2) 1.1333(2) 0.03438(8) 0.0440(6) Uani 1 1 d .
H5B H 0.1629 1.1495 0.0302 0.053 Uiso 1 1 calc R
H5A H 0.2597 1.1532 0.0668 0.053 Uiso 1 1 calc R
C6 C 0.2869(3) 1.3859(3) -0.00666(9) 0.0478(7) Uani 1 1 d .
C7 C 0.3272(3) 1.5231(3) -0.00400(10) 0.0533(7) Uani 1 1 d .
C8 C 0.2427(3) 1.5538(3) 0.01451(10) 0.0693(9) Uani 1 1 d .
H8 H 0.1669 1.4909 0.0263 0.083 Uiso 1 1 calc R
C9 C 0.2690(4) 1.6770(4) 0.01583(12) 0.0902(12) Uani 1 1 d .
H9 H 0.2117 1.6968 0.0287 0.108 Uiso 1 1 calc R
C10 C 0.3804(4) 1.7691(4) -0.00215(14) 0.0939(12) Uani 1 1 d .
H10 H 0.3999 1.8522 -0.0009 0.113 Uiso 1 1 calc R
C11 C 0.4633(4) 1.7387(3) -0.02204(12) 0.0910(11) Uani 1 1 d .
H11 H 0.5376 1.8011 -0.0351 0.109 Uiso 1 1 calc R
C12 C 0.4370(3) 1.6158(3) -0.02274(10) 0.0704(9) Uani 1 1 d .
H12 H 0.4939 1.5960 -0.0360 0.084 Uiso 1 1 calc R
C13 C -0.0712(2) 0.8835(2) 0.02154(8) 0.0426(6) Uani 1 1 d .
H13 H -0.0559 0.8848 -0.0124 0.051 Uiso 1 1 calc R
C14 C -0.1855(2) 0.7560(2) 0.03362(10) 0.0527(7) Uani 1 1 d .
H14B H -0.1984 0.7498 0.0675 0.063 Uiso 1 1 calc R
H14A H -0.2595 0.7495 0.0189 0.063 Uiso 1 1 calc R
C15 C -0.1676(3) 0.6505(3) 0.01693(10) 0.0527(7) Uani 1 1 d .
C16 C -0.1261(3) 0.5920(3) 0.04700(12) 0.0750(9) Uani 1 1 d .
H16 H -0.1149 0.6139 0.0787 0.090 Uiso 1 1 calc R
C17 C -0.1005(4) 0.5009(3) 0.03107(17) 0.1017(13) Uani 1 1 d .
H17 H -0.0720 0.4626 0.0520 0.122 Uiso 1 1 calc R
C18 C -0.1166(4) 0.4680(4) -0.01441(19) 0.1117(16) Uani 1 1 d .
H18 H -0.0962 0.4093 -0.0252 0.134 Uiso 1 1 calc R
C19 C -0.1637(4) 0.5208(4) -0.04545(14) 0.1031(14) Uani 1 1 d .
H19 H -0.1805 0.4935 -0.0766 0.124 Uiso 1 1 calc R
C20 C -0.1856(3) 0.6149(3) -0.02990(11) 0.0765(9) Uani 1 1 d .
H20 H -0.2125 0.6540 -0.0511 0.092 Uiso 1 1 calc R
C21 C -0.0980(2) 0.9886(2) 0.03230(9) 0.0442(6) Uani 1 1 d .
C22 C -0.1773(3) 1.1198(3) -0.00233(10) 0.0575(8) Uani 1 1 d .
H22 H -0.1054 1.1974 0.0092 0.069 Uiso 1 1 calc R
C23 C -0.2073(4) 1.1402(3) -0.05178(12) 0.1103(14) Uani 1 1 d .
H23B H -0.2275 1.2059 -0.0518 0.165 Uiso 1 1 calc R
H23A H -0.2774 1.0645 -0.0634 0.165 Uiso 1 1 calc R
H23C H -0.1361 1.1633 -0.0717 0.165 Uiso 1 1 calc R
C24 C -0.2870(4) 1.0847(4) 0.02959(13) 0.1092(14) Uani 1 1 d .
H24A H -0.2695 1.0642 0.0603 0.164 Uiso 1 1 calc R
H24B H -0.3598 1.0136 0.0168 0.164 Uiso 1 1 calc R
H24C H -0.3017 1.1538 0.0321 0.164 Uiso 1 1 calc R

loop_
_atom_site_aniso_label
_atom_site_aniso_U_11
_atom_site_aniso_U_22
_atom_site_aniso_U_33
_atom_site_aniso_U_23
_atom_site_aniso_U_13
_atom_site_aniso_U_12
S1 0.0521(5) 0.0430(4) 0.0395(3) -0.0003(3) 0.0011(3) 0.0252(4)
O1 0.0520(13) 0.0592(13) 0.0636(12) -0.0003(10) -0.0128(10) 0.0256(11)
O2 0.0648(13) 0.0589(13) 0.0596(12) 0.0038(10) -0.0021(10) 0.0417(11)
O3 0.0688(12) 0.0545(12) 0.0327(9) -0.0034(8) 0.0024(8) 0.0266(10)
O4 0.0933(16) 0.0673(14) 0.0416(11) -0.0145(10) -0.0105(10) 0.0440(12)
N1 0.0434(14) 0.0366(13) 0.0577(14) 0.0042(10) -0.0051(11) 0.0156(12)
N2 0.0538(16) 0.0499(15) 0.0339(13) 0.0057(11) 0.0004(11) 0.0209(12)
N3 0.0758(18) 0.0598(17) 0.0352(12) -0.0094(12) -0.0088(12) 0.0420(14)
C1 0.059(2) 0.060(2) 0.095(2) 0.0002(19) -0.0267(18) 0.0186(18)
C2 0.058(2) 0.069(3) 0.163(4) 0.021(2) -0.042(2) 0.014(2)
C3 0.054(2) 0.068(2) 0.130(3) 0.016(2) 0.012(2) 0.0352(19)
C4 0.0487(17) 0.0425(17) 0.0521(15) -0.0003(13) 0.0041(14) 0.0223(14)
C5 0.0517(17) 0.0421(16) 0.0406(14) -0.0017(12) -0.0015(12) 0.0251(14)
C6 0.0526(19) 0.0497(19) 0.0389(14) 0.0027(12) -0.0009(13) 0.0239(16)
C7 0.067(2) 0.0503(19) 0.0451(15) 0.0039(13) -0.0025(15) 0.0307(17)
C8 0.081(2) 0.056(2) 0.075(2) 0.0100(16) 0.0076(18) 0.0374(19)
C9 0.104(3) 0.084(3) 0.101(3) 0.007(2) 0.011(2) 0.061(3)
C10 0.118(3) 0.063(3) 0.115(3) 0.000(2) 0.002(3) 0.055(3)
C11 0.095(3) 0.057(2) 0.107(3) 0.023(2) 0.021(2) 0.028(2)
C12 0.076(2) 0.051(2) 0.078(2) 0.0120(17) 0.0132(18) 0.0270(19)
C13 0.0435(16) 0.0442(16) 0.0385(14) -0.0061(12) -0.0052(12) 0.0208(14)
C14 0.0424(17) 0.0523(18) 0.0560(17) -0.0008(14) -0.0011(13) 0.0181(15)
C15 0.0493(18) 0.0383(17) 0.0578(19) -0.0021(14) 0.0050(14) 0.0123(14)
C16 0.085(3) 0.051(2) 0.080(2) 0.0007(18) 0.0045(19) 0.027(2)
C17 0.115(3) 0.064(3) 0.130(4) 0.011(3) 0.013(3) 0.048(2)
C18 0.134(4) 0.065(3) 0.137(5) -0.004(3) 0.036(3) 0.051(3)
C19 0.131(4) 0.079(3) 0.087(3) -0.025(2) 0.025(3) 0.043(3)
C20 0.080(2) 0.069(2) 0.067(2) -0.0104(18) 0.0017(18) 0.027(2)
C21 0.0471(17) 0.0429(16) 0.0356(14) -0.0053(12) 0.0012(12) 0.0173(14)
C22 0.074(2) 0.0542(19) 0.0554(17) -0.0061(14) -0.0008(16) 0.0407(17)
C23 0.189(4) 0.134(3) 0.068(2) 0.002(2) -0.018(3) 0.126(3)
C24 0.137(4) 0.107(3) 0.120(3) 0.010(3) 0.031(3) 0.089(3)

loop_
_atom_type_symbol
_atom_type_description
_atom_type_scat_dispersion_real
_atom_type_scat_dispersion_imag
_atom_type_scat_source
C C 0.0033 0.0016 'International Tables Vol C Tables 4.2.6.8 and 6.1.1.4'
H H 0.0000 0.0000 'International Tables Vol C Tables 4.2.6.8 and 6.1.1.4'
N N 0.0061 0.0033 'International Tables Vol C Tables 4.2.6.8 and 6.1.1.4'
O O 0.0106 0.0060 'International Tables Vol C Tables 4.2.6.8 and 6.1.1.4'
S S 0.1246 0.1234 'International Tables Vol C Tables 4.2.6.8 and 6.1.1.4'

loop_
_geom_angle_atom_site_label_1
_geom_angle_atom_site_label_2
_geom_angle_atom_site_label_3
_geom_angle
O2 S1 O3 118.71(11)
O2 S1 N2 107.22(11)
O3 S1 N2 106.81(11)
O2 S1 C5 109.38(12)
O3 S1 C5 106.82(11)
N2 S1 C5 107.41(12)
C6 N1 C1 127.8(2)
C6 N1 C4 120.7(2)
C1 N1 C4 111.5(2)
C13 N2 S1 122.96(17)
C21 N3 C22 125.5(2)
N1 C1 C2 103.6(2)
C1 C2 C3 104.5(3)
C2 C3 C4 103.2(3)
N1 C4 C5 110.6(2)
N1 C4 C3 102.9(2)
C5 C4 C3 114.0(2)
C4 C5 S1 113.33(17)
O1 C6 N1 122.0(3)
O1 C6 C7 119.8(3)
N1 C6 C7 118.2(3)
C12 C7 C8 119.1(3)
C12 C7 C6 123.4(3)
C8 C7 C6 117.2(3)
C7 C8 C9 121.1(3)
C10 C9 C8 119.1(4)
C9 C10 C11 120.0(3)
C10 C11 C12 120.4(3)
C7 C12 C11 120.2(3)
N2 C13 C21 113.0(2)
N2 C13 C14 109.78(19)
C21 C13 C14 110.4(2)
C15 C14 C13 111.1(2)
C16 C15 C20 118.2(3)
C16 C15 C14 121.1(3)
C20 C15 C14 120.6(3)
C15 C16 C17 121.4(3)
C18 C17 C16 120.0(4)
C17 C18 C19 120.3(4)
C18 C19 C20 119.7(4)
C15 C20 C19 120.3(3)
O4 C21 N3 122.9(3)
O4 C21 C13 122.1(2)
N3 C21 C13 114.9(2)
N3 C22 C24 111.3(3)
N3 C22 C23 108.1(2)
C24 C22 C23 110.4(3)

loop_
_geom_bond_atom_site_label_1
_geom_bond_atom_site_label_2
_geom_bond_distance
S1 O2 1.4284(17)
S1 O3 1.4396(16)
S1 N2 1.601(2)
S1 C5 1.755(2)
O1 C6 1.222(3)
O4 C21 1.240(3)
N1 C6 1.345(3)
N1 C1 1.472(3)
N1 C4 1.473(3)
N2 C13 1.451(3)
N3 C21 1.330(3)
N3 C22 1.453(3)
C1 C2 1.486(4)
C2 C3 1.512(4)
C3 C4 1.530(4)
C4 C5 1.529(3)
C6 C7 1.510(4)
C7 C12 1.370(4)
C7 C8 1.379(4)
C8 C9 1.387(4)
C9 C10 1.371(5)
C10 C11 1.376(5)
C11 C12 1.383(4)
C13 C21 1.521(3)
C13 C14 1.538(3)
C14 C15 1.502(3)
C15 C16 1.372(4)
C15 C20 1.382(4)
C16 C17 1.388(5)
C17 C18 1.337(5)
C18 C19 1.385(5)
C19 C20 1.389(5)
C22 C24 1.501(4)
C22 C23 1.504(4)

loop_
_geom_hbond_atom_site_label_D
_geom_hbond_atom_site_label_H
_geom_hbond_atom_site_label_A
_geom_hbond_distance_DH
_geom_hbond_distance_HA
_geom_hbond_distance_DA
_geom_hbond_angle_DHA
_geom_hbond_site_symmetry_A
N2 H2N O3 0.79(2) 2.22(2) 2.947(3) 153(2) 5_455
N3 H3N O4 0.81(3) 2.18(3) 2.970(3) 164(3) 6_664

loop_
_geom_torsion_atom_site_label_1
_geom_torsion_atom_site_label_2
_geom_torsion_atom_site_label_3
_geom_torsion_atom_site_label_4
_geom_torsion
O2 S1 N2 C13 -162.61(19)
O3 S1 N2 C13 -34.4(2)
C5 S1 N2 C13 79.9(2)
C6 N1 C1 C2 166.3(3)
C4 N1 C1 C2 -13.3(4)
N1 C1 C2 C3 31.7(4)
C1 C2 C3 C4 -38.4(3)
C6 N1 C4 C5 -67.7(3)
C1 N1 C4 C5 111.9(3)
C6 N1 C4 C3 170.2(2)
C1 N1 C4 C3 -10.2(3)
C2 C3 C4 N1 29.2(3)
C2 C3 C4 C5 -90.6(3)
N1 C4 C5 S1 172.12(17)
C3 C4 C5 S1 -72.5(3)
O2 S1 C5 C4 84.66(19)
O3 S1 C5 C4 -45.0(2)
N2 S1 C5 C4 -159.28(17)
C1 N1 C6 O1 -173.8(3)
C4 N1 C6 O1 5.7(4)
C1 N1 C6 C7 5.7(4)
C4 N1 C6 C7 -174.8(2)
O1 C6 C7 C12 -129.7(3)
N1 C6 C7 C12 50.8(4)
O1 C6 C7 C8 44.2(4)
N1 C6 C7 C8 -135.3(3)
C12 C7 C8 C9 -2.1(5)
C6 C7 C8 C9 -176.3(3)
C7 C8 C9 C10 0.8(5)
C8 C9 C10 C11 1.3(6)
C9 C10 C11 C12 -2.0(6)
C8 C7 C12 C11 1.4(5)
C6 C7 C12 C11 175.2(3)
C10 C11 C12 C7 0.6(5)
S1 N2 C13 C21 -88.8(2)
S1 N2 C13 C14 147.48(19)
N2 C13 C14 C15 -62.8(3)
C21 C13 C14 C15 172.0(2)
C13 C14 C15 C16 97.1(3)
C13 C14 C15 C20 -79.1(3)
C20 C15 C16 C17 1.1(5)
C14 C15 C16 C17 -175.1(3)
C15 C16 C17 C18 -0.3(6)
C16 C17 C18 C19 -2.6(7)
C17 C18 C19 C20 4.6(7)
C16 C15 C20 C19 0.9(5)
C14 C15 C20 C19 177.2(3)
C18 C19 C20 C15 -3.8(6)
C22 N3 C21 O4 2.0(4)
C22 N3 C21 C13 -180.0(2)
N2 C13 C21 O4 -37.2(3)
C14 C13 C21 O4 86.2(3)
N2 C13 C21 N3 144.8(2)
C14 C13 C21 N3 -91.8(3)
C21 N3 C22 C24 -66.9(4)
C21 N3 C22 C23 171.7(3)
